data_4075810
loop_
_publ_author_name
'Steffen, Andreas'
'Sladek, Marianna I.'
'Braun, Thomas'
'Neumann, Beate'
'Stammler, Hans-Georg'

_publ_section_title
;
 Catalytic C&#x2212;C Coupling Reactions at Nickel by C&#x2212;F
 Activation of a Pyrimidine in the Presence of a C&#x2212;Cl Bond:&#x00A0;
 The Crucial Role of Highly Reactive Fluoro Complexes
;
_journal_issue 16
_journal_name_full Organometallics
_journal_page_first 4057
_journal_paper_doi 10.1021/om050080l
_journal_volume 24
_journal_year 2005
_chemical_formula_moiety '(C46 H35 Cl2 F N2 Ni P2), 1.5(C7 H8)'
_chemical_formula_sum 'C56.5 H47 Cl2 F N2 Ni P2'
_chemical_formula_weight 964.51
_chemical_name_systematic ?
_space_group_IT_number 2
_symmetry_cell_setting triclinic
_symmetry_space_group_name_Hall '-P 1'
_symmetry_space_group_name_H-M 'P -1'
_atom_sites_solution_hydrogens geom
_atom_sites_solution_primary direct
_atom_sites_solution_secondary difmap
_audit_creation_method SHELXL-97
_cell_angle_alpha 77.1590(11)
_cell_angle_beta 72.6010(9)
_cell_angle_gamma 83.7340(10)
_cell_formula_units_Z 2
_cell_length_a 12.4360(2)
_cell_length_b 13.1960(2)
_cell_length_c 15.3180(3)
_cell_measurement_reflns_used 10620
_cell_measurement_temperature 100(2)
_cell_measurement_theta_max 27.485
_cell_measurement_theta_min 2.910
_cell_volume 2336.30(7)
_computing_cell_refinement 'HKL Scalepack (Otwinowski & Minor 1997)'
_computing_data_collection 'KappaCCD '
_computing_data_reduction 'Denzo and Scalepak (Otwinowski & Minor, 1997)'
_computing_molecular_graphics 'SHELXTL-PLUS (1990)'
_computing_publication_material 'SHELXL-97 (Sheldrick, 1997)'
_computing_structure_refinement 'SHELXL-97 (Sheldrick, 1997)'
_computing_structure_solution 'SHELXS-97 (Sheldrick, 1990)'
_diffrn_ambient_temperature 100(2)
_diffrn_measured_fraction_theta_full 0.997
_diffrn_measured_fraction_theta_max 0.997
_diffrn_measurement_device_type KappaCCD
_diffrn_measurement_method CCD
_diffrn_radiation_monochromator graphite
_diffrn_radiation_source 'fine-focus sealed tube'
_diffrn_radiation_type MoK\a
_diffrn_radiation_wavelength 0.71073
_diffrn_reflns_av_R_equivalents 0.048
_diffrn_reflns_av_sigmaI/netI 0.0339
_diffrn_reflns_limit_h_max 16
_diffrn_reflns_limit_h_min -16
_diffrn_reflns_limit_k_max 17
_diffrn_reflns_limit_k_min -17
_diffrn_reflns_limit_l_max 19
_diffrn_reflns_limit_l_min -19
_diffrn_reflns_number 75788
_diffrn_reflns_theta_full 27.48
_diffrn_reflns_theta_max 27.48
_diffrn_reflns_theta_min 2.96
_exptl_absorpt_coefficient_mu 0.643
_exptl_absorpt_correction_T_max 0.9624
_exptl_absorpt_correction_T_min 0.8557
_exptl_absorpt_correction_type multi-scan
_exptl_absorpt_process_details 'Denzo and Scalepak (Otwinowski & Minor, 1997)'
_exptl_crystal_colour yellow
_exptl_crystal_density_diffrn 1.371
_exptl_crystal_density_method 'not measured'
_exptl_crystal_description irregular
_exptl_crystal_F_000 1002
_exptl_crystal_size_max 0.25
_exptl_crystal_size_mid 0.17
_exptl_crystal_size_min 0.06
_refine_diff_density_max 0.372
_refine_diff_density_min -0.419
_refine_diff_density_rms 0.056
_refine_ls_extinction_method none
_refine_ls_goodness_of_fit_ref 1.023
_refine_ls_hydrogen_treatment constr
_refine_ls_matrix_type full
_refine_ls_number_parameters 588
_refine_ls_number_reflns 10678
_refine_ls_number_restraints 0
_refine_ls_restrained_S_all 1.023
_refine_ls_R_factor_all 0.0453
_refine_ls_R_factor_gt 0.0328
_refine_ls_shift/su_max 0.001
_refine_ls_shift/su_mean 0.000
_refine_ls_structure_factor_coef Fsqd
_refine_ls_weighting_details 'calc w=1/[\s^2^(Fo^2^)+(0.0373P)^2^+0.9893P] where P=(Fo^2^+2Fc^2^)/3'
_refine_ls_weighting_scheme calc
_refine_ls_wR_factor_gt 0.0748
_refine_ls_wR_factor_ref 0.0808
_reflns_number_gt 8743
_reflns_number_total 10678
_reflns_threshold_expression >2sigma(I)
_cod_data_source_file om050080lsi20050204_083317.cif
_cod_data_source_block compound10
_cod_depositor_comments
;
The following automatic conversions were performed:
'_atom_site_symetry_multiplicity' tag replaced with
'_atom_site_symmetry_multiplicity'.

Automatic conversion script
Id: cif_correct_tags 1440 2010-10-19 06:21:57Z saulius 

The following automatic conversions were performed:

'_symmetry_cell_setting' value 'Triclinic' changed to 'triclinic'
according to /home/saulius/struct/CIF-dictionaries/cif_core.dic
dictionary named 'cif_core.dic' version 2.4.1 from 2010-06-29.

Automatic conversion script
Id: cif_fix_values 1715 2011-07-08 13:25:40Z adriana 
;
_cod_original_formula_sum 'C56.50 H47 Cl2 F N2 Ni P2'
_cod_database_code 4075810

loop_
_symmetry_equiv_pos_as_xyz
'x, y, z'
'-x, -y, -z'

loop_
_atom_site_label
_atom_site_type_symbol
_atom_site_fract_x
_atom_site_fract_y
_atom_site_fract_z
_atom_site_U_iso_or_equiv
_atom_site_adp_type
_atom_site_occupancy
_atom_site_symmetry_multiplicity
_atom_site_calc_flag
_atom_site_refinement_flags
_atom_site_disorder_assembly
_atom_site_disorder_group
Ni1 Ni 0.732586(17) 0.755440(15) 0.225136(14) 0.01761(6) Uani 1 1 d . . .
Cl1 Cl 0.80285(3) 0.90124(3) 0.23068(3) 0.02131(9) Uani 1 1 d . . .
Cl2 Cl 0.86853(3) 0.58867(3) 0.10648(3) 0.02361(9) Uani 1 1 d . . .
P1 P 0.76714(4) 0.67393(3) 0.35830(3) 0.01838(9) Uani 1 1 d . . .
P2 P 0.66156(3) 0.84064(3) 0.11130(3) 0.01847(9) Uani 1 1 d . . .
F1 F 0.40965(8) 0.52230(8) 0.30732(7) 0.0294(2) Uani 1 1 d . . .
N1 N 0.56843(12) 0.46040(11) 0.21705(10) 0.0227(3) Uani 1 1 d . . .
N2 N 0.55938(12) 0.61988(10) 0.26930(10) 0.0207(3) Uani 1 1 d . . .
C1 C 0.74596(14) 0.53394(12) 0.39600(11) 0.0197(3) Uani 1 1 d . . .
C2 C 0.82640(15) 0.46641(13) 0.34997(12) 0.0229(3) Uani 1 1 d . . .
H2 H 0.8920 0.4936 0.3036 0.028 Uiso 1 1 calc R . .
C3 C 0.81136(16) 0.35998(13) 0.37134(12) 0.0259(4) Uani 1 1 d . . .
H3 H 0.8664 0.3149 0.3394 0.031 Uiso 1 1 calc R . .
C4 C 0.71668(16) 0.31972(13) 0.43888(13) 0.0279(4) Uani 1 1 d . . .
H4 H 0.7065 0.2469 0.4532 0.034 Uiso 1 1 calc R . .
C5 C 0.63609(16) 0.38532(14) 0.48598(14) 0.0310(4) Uani 1 1 d . . .
H5 H 0.5714 0.3574 0.5330 0.037 Uiso 1 1 calc R . .
C6 C 0.65049(15) 0.49234(13) 0.46401(13) 0.0264(4) Uani 1 1 d . . .
H6 H 0.5948 0.5372 0.4956 0.032 Uiso 1 1 calc R . .
C7 C 0.67123(14) 0.73198(12) 0.45259(11) 0.0211(3) Uani 1 1 d . . .
C8 C 0.66218(16) 0.69327(14) 0.54724(12) 0.0282(4) Uani 1 1 d . . .
H8 H 0.7091 0.6353 0.5647 0.034 Uiso 1 1 calc R . .
C9 C 0.58551(17) 0.73854(15) 0.61583(13) 0.0327(4) Uani 1 1 d . . .
H9 H 0.5805 0.7117 0.6798 0.039 Uiso 1 1 calc R . .
C10 C 0.51618(16) 0.82304(14) 0.59111(13) 0.0302(4) Uani 1 1 d . . .
H10 H 0.4643 0.8546 0.6380 0.036 Uiso 1 1 calc R . .
C11 C 0.52285(15) 0.86117(14) 0.49795(13) 0.0276(4) Uani 1 1 d . . .
H11 H 0.4747 0.9183 0.4810 0.033 Uiso 1 1 calc R . .
C12 C 0.59973(14) 0.81613(13) 0.42920(12) 0.0238(3) Uani 1 1 d . . .
H12 H 0.6037 0.8429 0.3654 0.029 Uiso 1 1 calc R . .
C13 C 0.91244(14) 0.67877(12) 0.36191(12) 0.0215(3) Uani 1 1 d . . .
C14 C 0.94414(17) 0.64133(16) 0.44385(14) 0.0344(4) Uani 1 1 d . . .
H14 H 0.8888 0.6150 0.5002 0.041 Uiso 1 1 calc R . .
C15 C 1.05584(18) 0.64227(17) 0.44360(15) 0.0391(5) Uani 1 1 d . . .
H15 H 1.0761 0.6178 0.5000 0.047 Uiso 1 1 calc R . .
C16 C 1.13772(17) 0.67850(14) 0.36193(15) 0.0338(4) Uani 1 1 d . . .
H16 H 1.2139 0.6793 0.3621 0.041 Uiso 1 1 calc R . .
C17 C 1.10797(16) 0.71348(14) 0.27997(14) 0.0314(4) Uani 1 1 d . . .
H17 H 1.1643 0.7370 0.2234 0.038 Uiso 1 1 calc R . .
C18 C 0.99567(15) 0.71442(13) 0.27977(13) 0.0249(4) Uani 1 1 d . . .
H18 H 0.9759 0.7395 0.2232 0.030 Uiso 1 1 calc R . .
C19 C 0.54975(14) 0.92493(13) 0.16949(12) 0.0223(3) Uani 1 1 d . . .
C20 C 0.46882(15) 0.87777(14) 0.24957(13) 0.0258(4) Uani 1 1 d . . .
H20 H 0.4711 0.8042 0.2693 0.031 Uiso 1 1 calc R . .
C21 C 0.38525(16) 0.93841(16) 0.30015(14) 0.0321(4) Uani 1 1 d . . .
H21 H 0.3300 0.9061 0.3540 0.038 Uiso 1 1 calc R . .
C22 C 0.38231(17) 1.04574(16) 0.27239(15) 0.0360(5) Uani 1 1 d . . .
H22 H 0.3247 1.0869 0.3068 0.043 Uiso 1 1 calc R . .
C23 C 0.46318(17) 1.09284(15) 0.19467(15) 0.0342(4) Uani 1 1 d . . .
H23 H 0.4616 1.1665 0.1764 0.041 Uiso 1 1 calc R . .
C24 C 0.54710(16) 1.03315(13) 0.14272(13) 0.0270(4) Uani 1 1 d . . .
H24 H 0.6023 1.0661 0.0892 0.032 Uiso 1 1 calc R . .
C25 C 0.75421(14) 0.92111(12) 0.01065(11) 0.0208(3) Uani 1 1 d . . .
C26 C 0.86982(14) 0.91656(12) -0.00079(11) 0.0204(3) Uani 1 1 d . . .
H26 H 0.9001 0.8743 0.0459 0.025 Uiso 1 1 calc R . .
C27 C 0.94116(14) 0.97378(13) -0.08056(12) 0.0225(3) Uani 1 1 d . . .
H27 H 1.0200 0.9708 -0.0881 0.027 Uiso 1 1 calc R . .
C28 C 0.89701(15) 1.03515(13) -0.14904(12) 0.0249(4) Uani 1 1 d . . .
H28 H 0.9458 1.0744 -0.2033 0.030 Uiso 1 1 calc R . .
C29 C 0.78195(16) 1.03936(14) -0.13848(13) 0.0277(4) Uani 1 1 d . . .
H29 H 0.7520 1.0814 -0.1855 0.033 Uiso 1 1 calc R . .
C30 C 0.71064(15) 0.98223(13) -0.05934(13) 0.0261(4) Uani 1 1 d . . .
H30 H 0.6320 0.9845 -0.0526 0.031 Uiso 1 1 calc R . .
C31 C 0.59490(14) 0.76759(12) 0.05435(11) 0.0200(3) Uani 1 1 d . . .
C32 C 0.66533(15) 0.71808(13) -0.01525(12) 0.0254(4) Uani 1 1 d . . .
H32 H 0.7442 0.7275 -0.0347 0.030 Uiso 1 1 calc R . .
C33 C 0.62063(16) 0.65524(14) -0.05609(13) 0.0291(4) Uani 1 1 d . . .
H33 H 0.6693 0.6214 -0.1028 0.035 Uiso 1 1 calc R . .
C34 C 0.50592(16) 0.64151(14) -0.02939(13) 0.0297(4) Uani 1 1 d . . .
H34 H 0.4757 0.5984 -0.0575 0.036 Uiso 1 1 calc R . .
C35 C 0.43555(16) 0.69108(15) 0.03862(14) 0.0331(4) Uani 1 1 d . . .
H35 H 0.3565 0.6825 0.0568 0.040 Uiso 1 1 calc R . .
C36 C 0.47973(15) 0.75366(14) 0.08076(13) 0.0274(4) Uani 1 1 d . . .
H36 H 0.4307 0.7869 0.1278 0.033 Uiso 1 1 calc R . .
C37 C 0.66828(14) 0.63611(12) 0.22091(11) 0.0192(3) Uani 1 1 d . . .
C38 C 0.72868(14) 0.56337(12) 0.16816(11) 0.0195(3) Uani 1 1 d . . .
C39 C 0.67836(14) 0.47429(12) 0.16796(11) 0.0207(3) Uani 1 1 d . . .
C40 C 0.51992(14) 0.53467(13) 0.26156(11) 0.0218(3) Uani 1 1 d . . .
C41 C 0.73499(14) 0.38900(13) 0.11935(12) 0.0228(3) Uani 1 1 d . . .
C42 C 0.80024(15) 0.40796(14) 0.02647(12) 0.0258(4) Uani 1 1 d . . .
H42 H 0.8120 0.4775 -0.0071 0.031 Uiso 1 1 calc R . .
C43 C 0.84837(15) 0.32521(15) -0.01740(14) 0.0297(4) Uani 1 1 d . . .
H43 H 0.8922 0.3387 -0.0809 0.036 Uiso 1 1 calc R . .
C44 C 0.83264(16) 0.22329(15) 0.03119(14) 0.0322(4) Uani 1 1 d . . .
H44 H 0.8657 0.1672 0.0010 0.039 Uiso 1 1 calc R . .
C45 C 0.76839(16) 0.20346(14) 0.12414(15) 0.0316(4) Uani 1 1 d . . .
H45 H 0.7582 0.1338 0.1578 0.038 Uiso 1 1 calc R . .
C46 C 0.71907(15) 0.28579(13) 0.16787(13) 0.0272(4) Uani 1 1 d . . .
H46 H 0.6743 0.2720 0.2311 0.033 Uiso 1 1 calc R . .
C47 C 0.13161(17) 0.26206(15) 0.30357(14) 0.0336(4) Uani 1 1 d . . .
H47 H 0.1707 0.2495 0.3499 0.040 Uiso 1 1 calc R . .
C48 C 0.08058(18) 0.18132(16) 0.28943(17) 0.0411(5) Uani 1 1 d . . .
H48 H 0.0857 0.1135 0.3257 0.049 Uiso 1 1 calc R . .
C49 C 0.02241(18) 0.19826(19) 0.22327(17) 0.0446(6) Uani 1 1 d . . .
H49 H -0.0138 0.1428 0.2150 0.053 Uiso 1 1 calc R . .
C50 C 0.01718(17) 0.2962(2) 0.16926(15) 0.0435(5) Uani 1 1 d . . .
H50 H -0.0217 0.3081 0.1228 0.052 Uiso 1 1 calc R . .
C51 C 0.06825(16) 0.37718(17) 0.18246(13) 0.0347(4) Uani 1 1 d . . .
H51 H 0.0641 0.4444 0.1449 0.042 Uiso 1 1 calc R . .
C52 C 0.12580(16) 0.36188(14) 0.25000(13) 0.0296(4) Uani 1 1 d . . .
C53 C 0.1786(2) 0.45039(17) 0.26623(16) 0.0433(5) Uani 1 1 d . . .
H53A H 0.1286 0.4762 0.3203 0.065 Uiso 1 1 calc R . .
H53B H 0.1905 0.5066 0.2109 0.065 Uiso 1 1 calc R . .
H53C H 0.2512 0.4262 0.2781 0.065 Uiso 1 1 calc R . .
C54 C 0.0202(2) 0.07405(18) 0.54443(18) 0.0508(6) Uani 1 1 d . . .
H54 H 0.0340 0.1247 0.5748 0.061 Uiso 1 1 calc R . .
C55 C -0.0790(2) 0.07935(18) 0.52137(18) 0.0517(6) Uani 1 1 d . B .
H55 H -0.1337 0.1338 0.5359 0.062 Uiso 1 1 calc R . .
C56 C -0.1004(2) 0.00544(19) 0.47669(18) 0.0514(6) Uani 1 1 d . . .
H56A H -0.1692 0.0095 0.4609 0.062 Uiso 0.50 1 calc PR A 1
C57A C -0.2000(4) 0.0074(4) 0.4504(4) 0.0451(11) Uani 0.50 1 d P B 2
H57A H -0.2193 0.0789 0.4230 0.068 Uiso 0.50 1 calc PR B 2
H57B H -0.2616 -0.0187 0.5055 0.068 Uiso 0.50 1 calc PR B 2
H57C H -0.1883 -0.0368 0.4044 0.068 Uiso 0.50 1 calc PR B 2

loop_
_atom_site_aniso_label
_atom_site_aniso_U_11
_atom_site_aniso_U_22
_atom_site_aniso_U_33
_atom_site_aniso_U_23
_atom_site_aniso_U_13
_atom_site_aniso_U_12
Ni1 0.02036(11) 0.01494(10) 0.01827(11) -0.00179(8) -0.00735(8) -0.00176(8)
Cl1 0.0249(2) 0.01730(18) 0.02241(19) -0.00231(15) -0.00805(16) -0.00373(15)
Cl2 0.02086(19) 0.0232(2) 0.0262(2) -0.00634(16) -0.00382(16) -0.00367(15)
P1 0.0223(2) 0.01540(19) 0.0179(2) -0.00214(15) -0.00707(16) -0.00137(15)
P2 0.0194(2) 0.01654(19) 0.0203(2) -0.00147(16) -0.00811(16) -0.00173(15)
F1 0.0225(5) 0.0294(5) 0.0336(6) -0.0084(4) -0.0003(4) -0.0074(4)
N1 0.0258(7) 0.0200(7) 0.0223(7) -0.0027(6) -0.0073(6) -0.0034(6)
N2 0.0226(7) 0.0188(7) 0.0207(7) -0.0022(5) -0.0074(6) -0.0015(5)
C1 0.0251(8) 0.0170(8) 0.0198(8) -0.0015(6) -0.0119(7) -0.0007(6)
C2 0.0272(9) 0.0210(8) 0.0201(8) -0.0024(6) -0.0073(7) -0.0005(7)
C3 0.0335(10) 0.0202(8) 0.0262(9) -0.0064(7) -0.0122(8) 0.0036(7)
C4 0.0349(10) 0.0164(8) 0.0358(10) -0.0013(7) -0.0177(8) -0.0016(7)
C5 0.0268(9) 0.0226(9) 0.0390(11) -0.0005(8) -0.0052(8) -0.0051(7)
C6 0.0256(9) 0.0200(8) 0.0314(9) -0.0039(7) -0.0063(7) -0.0001(7)
C7 0.0243(8) 0.0190(8) 0.0196(8) -0.0040(6) -0.0046(7) -0.0037(6)
C8 0.0356(10) 0.0250(9) 0.0237(9) -0.0045(7) -0.0087(8) 0.0003(7)
C9 0.0425(11) 0.0348(10) 0.0198(9) -0.0054(8) -0.0057(8) -0.0058(8)
C10 0.0317(10) 0.0287(9) 0.0295(10) -0.0134(8) -0.0010(8) -0.0051(8)
C11 0.0261(9) 0.0213(8) 0.0339(10) -0.0072(7) -0.0050(8) -0.0017(7)
C12 0.0261(9) 0.0218(8) 0.0228(8) -0.0033(7) -0.0057(7) -0.0046(7)
C13 0.0238(8) 0.0181(8) 0.0250(8) -0.0043(6) -0.0103(7) -0.0014(6)
C14 0.0371(11) 0.0405(11) 0.0271(10) -0.0016(8) -0.0138(8) -0.0052(9)
C15 0.0417(12) 0.0430(12) 0.0419(12) -0.0073(9) -0.0273(10) 0.0006(9)
C16 0.0296(10) 0.0248(9) 0.0544(13) -0.0101(9) -0.0218(9) 0.0004(7)
C17 0.0267(9) 0.0227(9) 0.0422(11) -0.0018(8) -0.0093(8) -0.0012(7)
C18 0.0256(9) 0.0213(8) 0.0277(9) -0.0016(7) -0.0109(7) 0.0018(7)
C19 0.0218(8) 0.0235(8) 0.0261(9) -0.0075(7) -0.0128(7) 0.0021(7)
C20 0.0241(9) 0.0261(9) 0.0292(9) -0.0070(7) -0.0101(7) 0.0012(7)
C21 0.0265(9) 0.0400(11) 0.0331(10) -0.0151(9) -0.0094(8) 0.0033(8)
C22 0.0339(10) 0.0390(11) 0.0439(12) -0.0226(9) -0.0197(9) 0.0149(9)
C23 0.0431(11) 0.0246(9) 0.0440(12) -0.0126(8) -0.0254(10) 0.0084(8)
C24 0.0314(9) 0.0222(8) 0.0321(10) -0.0058(7) -0.0164(8) 0.0012(7)
C25 0.0239(8) 0.0186(8) 0.0210(8) -0.0026(6) -0.0082(7) -0.0037(6)
C26 0.0246(8) 0.0188(8) 0.0197(8) -0.0036(6) -0.0093(7) -0.0008(6)
C27 0.0230(8) 0.0223(8) 0.0231(8) -0.0057(7) -0.0069(7) -0.0017(6)
C28 0.0328(9) 0.0212(8) 0.0201(8) -0.0019(7) -0.0065(7) -0.0065(7)
C29 0.0339(10) 0.0244(9) 0.0269(9) 0.0017(7) -0.0155(8) -0.0037(7)
C30 0.0249(9) 0.0259(9) 0.0296(9) -0.0001(7) -0.0134(7) -0.0050(7)
C31 0.0239(8) 0.0160(7) 0.0215(8) 0.0008(6) -0.0113(7) -0.0021(6)
C32 0.0242(9) 0.0261(9) 0.0273(9) -0.0041(7) -0.0101(7) -0.0013(7)
C33 0.0366(10) 0.0259(9) 0.0289(9) -0.0086(7) -0.0144(8) 0.0027(8)
C34 0.0386(10) 0.0242(9) 0.0335(10) -0.0047(8) -0.0206(9) -0.0050(8)
C35 0.0265(9) 0.0351(10) 0.0420(11) -0.0078(9) -0.0139(8) -0.0069(8)
C36 0.0248(9) 0.0290(9) 0.0302(9) -0.0073(8) -0.0094(7) -0.0018(7)
C37 0.0233(8) 0.0180(8) 0.0166(7) -0.0001(6) -0.0091(6) 0.0005(6)
C38 0.0208(8) 0.0194(8) 0.0178(8) -0.0010(6) -0.0067(6) -0.0012(6)
C39 0.0260(8) 0.0185(8) 0.0186(8) -0.0009(6) -0.0096(7) -0.0021(6)
C40 0.0213(8) 0.0230(8) 0.0198(8) -0.0007(7) -0.0052(7) -0.0041(6)
C41 0.0226(8) 0.0230(8) 0.0266(9) -0.0064(7) -0.0109(7) -0.0024(7)
C42 0.0263(9) 0.0261(9) 0.0274(9) -0.0072(7) -0.0094(7) -0.0024(7)
C43 0.0269(9) 0.0359(10) 0.0315(10) -0.0152(8) -0.0106(8) 0.0009(8)
C44 0.0311(10) 0.0302(10) 0.0456(12) -0.0199(9) -0.0200(9) 0.0066(8)
C45 0.0335(10) 0.0214(9) 0.0454(11) -0.0082(8) -0.0189(9) 0.0001(7)
C46 0.0287(9) 0.0241(9) 0.0303(9) -0.0045(7) -0.0105(8) -0.0030(7)
C47 0.0356(10) 0.0311(10) 0.0362(11) -0.0063(8) -0.0157(9) 0.0042(8)
C48 0.0373(11) 0.0264(10) 0.0571(14) -0.0125(9) -0.0087(10) 0.0054(8)
C49 0.0317(11) 0.0528(14) 0.0558(14) -0.0362(12) -0.0046(10) 0.0001(10)
C50 0.0272(10) 0.0770(17) 0.0307(11) -0.0218(11) -0.0076(8) 0.0001(10)
C51 0.0263(9) 0.0445(12) 0.0260(10) -0.0002(8) -0.0032(8) 0.0036(8)
C52 0.0306(10) 0.0288(9) 0.0274(9) -0.0080(7) -0.0052(8) 0.0031(7)
C53 0.0549(14) 0.0350(11) 0.0410(12) -0.0086(9) -0.0129(11) -0.0060(10)
C54 0.0610(15) 0.0374(12) 0.0554(15) -0.0107(11) -0.0135(12) -0.0140(11)
C55 0.0599(15) 0.0366(12) 0.0563(15) -0.0087(11) -0.0100(12) -0.0124(11)
C56 0.0525(14) 0.0459(13) 0.0557(15) -0.0055(11) -0.0138(12) -0.0153(11)
C57A 0.039(2) 0.048(3) 0.057(3) -0.023(2) -0.020(2) 0.0034(19)

loop_
_atom_type_symbol
_atom_type_description
_atom_type_scat_dispersion_real
_atom_type_scat_dispersion_imag
_atom_type_scat_source
C C 0.0033 0.0016 'International Tables Vol C Tables 4.2.6.8 and 6.1.1.4'
H H 0.0000 0.0000 'International Tables Vol C Tables 4.2.6.8 and 6.1.1.4'
F F 0.0171 0.0103 'International Tables Vol C Tables 4.2.6.8 and 6.1.1.4'
Cl Cl 0.1484 0.1585 'International Tables Vol C Tables 4.2.6.8 and 6.1.1.4'
N N 0.0061 0.0033 'International Tables Vol C Tables 4.2.6.8 and 6.1.1.4'
Ni Ni 0.3393 1.1124 'International Tables Vol C Tables 4.2.6.8 and 6.1.1.4'
P P 0.1023 0.0942 'International Tables Vol C Tables 4.2.6.8 and 6.1.1.4'

loop_
_geom_angle_atom_site_label_1
_geom_angle_atom_site_label_2
_geom_angle_atom_site_label_3
_geom_angle
_geom_angle_site_symmetry_1
_geom_angle_site_symmetry_3
C37 Ni1 P2 88.19(5) . .
C37 Ni1 P1 89.40(5) . .
P2 Ni1 P1 167.964(18) . .
C37 Ni1 Cl1 177.76(5) . .
P2 Ni1 Cl1 90.434(16) . .
P1 Ni1 Cl1 91.587(16) . .
C1 P1 C7 104.89(8) . .
C1 P1 C13 100.90(7) . .
C7 P1 C13 109.00(8) . .
C1 P1 Ni1 118.32(5) . .
C7 P1 Ni1 107.79(6) . .
C13 P1 Ni1 115.20(6) . .
C25 P2 C19 108.25(8) . .
C25 P2 C31 101.15(7) . .
C19 P2 C31 105.91(7) . .
C25 P2 Ni1 118.32(5) . .
C19 P2 Ni1 103.26(6) . .
C31 P2 Ni1 119.14(5) . .
C40 N1 C39 114.79(14) . .
C40 N2 C37 115.13(14) . .
C6 C1 C2 118.69(15) . .
C6 C1 P1 123.18(12) . .
C2 C1 P1 118.01(13) . .
C3 C2 C1 120.67(16) . .
C3 C2 H2 119.7 . .
C1 C2 H2 119.7 . .
C4 C3 C2 120.11(16) . .
C4 C3 H3 119.9 . .
C2 C3 H3 119.9 . .
C3 C4 C5 120.18(16) . .
C3 C4 H4 119.9 . .
C5 C4 H4 119.9 . .
C4 C5 C6 119.81(17) . .
C4 C5 H5 120.1 . .
C6 C5 H5 120.1 . .
C1 C6 C5 120.54(16) . .
C1 C6 H6 119.7 . .
C5 C6 H6 119.7 . .
C12 C7 C8 118.25(15) . .
C12 C7 P1 118.32(12) . .
C8 C7 P1 123.36(13) . .
C9 C8 C7 120.82(17) . .
C9 C8 H8 119.6 . .
C7 C8 H8 119.6 . .
C8 C9 C10 120.07(17) . .
C8 C9 H9 120.0 . .
C10 C9 H9 120.0 . .
C11 C10 C9 119.80(17) . .
C11 C10 H10 120.1 . .
C9 C10 H10 120.1 . .
C10 C11 C12 120.21(17) . .
C10 C11 H11 119.9 . .
C12 C11 H11 119.9 . .
C11 C12 C7 120.84(16) . .
C11 C12 H12 119.6 . .
C7 C12 H12 119.6 . .
C18 C13 C14 118.53(16) . .
C18 C13 P1 119.47(13) . .
C14 C13 P1 121.86(14) . .
C15 C14 C13 120.56(19) . .
C15 C14 H14 119.7 . .
C13 C14 H14 119.7 . .
C16 C15 C14 120.51(18) . .
C16 C15 H15 119.7 . .
C14 C15 H15 119.7 . .
C15 C16 C17 119.53(18) . .
C15 C16 H16 120.2 . .
C17 C16 H16 120.2 . .
C16 C17 C18 120.40(18) . .
C16 C17 H17 119.8 . .
C18 C17 H17 119.8 . .
C13 C18 C17 120.45(17) . .
C13 C18 H18 119.8 . .
C17 C18 H18 119.8 . .
C24 C19 C20 119.27(16) . .
C24 C19 P2 123.14(14) . .
C20 C19 P2 117.35(13) . .
C21 C20 C19 120.12(17) . .
C21 C20 H20 119.9 . .
C19 C20 H20 119.9 . .
C22 C21 C20 120.24(19) . .
C22 C21 H21 119.9 . .
C20 C21 H21 119.9 . .
C23 C22 C21 119.94(18) . .
C23 C22 H22 120.0 . .
C21 C22 H22 120.0 . .
C22 C23 C24 120.57(18) . .
C22 C23 H23 119.7 . .
C24 C23 H23 119.7 . .
C23 C24 C19 119.84(18) . .
C23 C24 H24 120.1 . .
C19 C24 H24 120.1 . .
C26 C25 C30 119.48(16) . .
C26 C25 P2 120.32(12) . .
C30 C25 P2 120.03(13) . .
C25 C26 C27 120.12(15) . .
C25 C26 H26 119.9 . .
C27 C26 H26 119.9 . .
C28 C27 C26 119.98(16) . .
C28 C27 H27 120.0 . .
C26 C27 H27 120.0 . .
C29 C28 C27 120.22(16) . .
C29 C28 H28 119.9 . .
C27 C28 H28 119.9 . .
C30 C29 C28 120.01(16) . .
C30 C29 H29 120.0 . .
C28 C29 H29 120.0 . .
C29 C30 C25 120.18(16) . .
C29 C30 H30 119.9 . .
C25 C30 H30 119.9 . .
C36 C31 C32 118.74(15) . .
C36 C31 P2 123.43(13) . .
C32 C31 P2 117.70(13) . .
C33 C32 C31 120.41(16) . .
C33 C32 H32 119.8 . .
C31 C32 H32 119.8 . .
C34 C33 C32 120.59(17) . .
C34 C33 H33 119.7 . .
C32 C33 H33 119.7 . .
C33 C34 C35 119.38(16) . .
C33 C34 H34 120.3 . .
C35 C34 H34 120.3 . .
C34 C35 C36 120.50(17) . .
C34 C35 H35 119.8 . .
C36 C35 H35 119.8 . .
C31 C36 C35 120.38(17) . .
C31 C36 H36 119.8 . .
C35 C36 H36 119.8 . .
N2 C37 C38 118.85(14) . .
N2 C37 Ni1 118.91(12) . .
C38 C37 Ni1 122.24(12) . .
C39 C38 C37 120.59(15) . .
C39 C38 Cl2 122.49(13) . .
C37 C38 Cl2 116.90(12) . .
N1 C39 C38 119.14(15) . .
N1 C39 C41 115.16(14) . .
C38 C39 C41 125.69(15) . .
N1 C40 N2 131.44(16) . .
N1 C40 F1 114.47(14) . .
N2 C40 F1 114.08(14) . .
C42 C41 C46 119.03(16) . .
C42 C41 C39 122.24(15) . .
C46 C41 C39 118.70(16) . .
C41 C42 C43 120.24(17) . .
C41 C42 H42 119.9 . .
C43 C42 H42 119.9 . .
C44 C43 C42 120.40(18) . .
C44 C43 H43 119.8 . .
C42 C43 H43 119.8 . .
C43 C44 C45 119.86(17) . .
C43 C44 H44 120.1 . .
C45 C44 H44 120.1 . .
C44 C45 C46 119.93(18) . .
C44 C45 H45 120.0 . .
C46 C45 H45 120.0 . .
C45 C46 C41 120.54(18) . .
C45 C46 H46 119.7 . .
C41 C46 H46 119.7 . .
C48 C47 C52 120.17(19) . .
C48 C47 H47 119.9 . .
C52 C47 H47 119.9 . .
C49 C48 C47 120.8(2) . .
C49 C48 H48 119.6 . .
C47 C48 H48 119.6 . .
C50 C49 C48 119.5(2) . .
C50 C49 H49 120.2 . .
C48 C49 H49 120.2 . .
C49 C50 C51 120.13(19) . .
C49 C50 H50 119.9 . .
C51 C50 H50 119.9 . .
C50 C51 C52 121.1(2) . .
C50 C51 H51 119.4 . .
C52 C51 H51 119.4 . .
C51 C52 C47 118.25(18) . .
C51 C52 C53 121.16(18) . .
C47 C52 C53 120.58(18) . .
C52 C53 H53A 109.5 . .
C52 C53 H53B 109.5 . .
H53A C53 H53B 109.5 . .
C52 C53 H53C 109.5 . .
H53A C53 H53C 109.5 . .
H53B C53 H53C 109.5 . .
C55 C54 C56 119.9(2) . 2_556
C55 C54 H54 120.1 . .
C56 C54 H54 120.1 2_556 .
C54 C55 C56 120.7(2) . .
C54 C55 H55 119.7 . .
C56 C55 H55 119.7 . .
C54 C56 C55 119.4(2) 2_556 .
C54 C56 C57A 117.2(3) 2_556 .
C55 C56 C57A 123.3(3) . .
C54 C56 H56A 120.3 2_556 .
C55 C56 H56A 120.3 . .
C57A C56 H56A 3.1 . .
C56 C57A H57A 109.5 . .
C56 C57A H57B 109.5 . .
H57A C57A H57B 109.5 . .
C56 C57A H57C 109.5 . .
H57A C57A H57C 109.5 . .
H57B C57A H57C 109.5 . .

loop_
_geom_bond_atom_site_label_1
_geom_bond_atom_site_label_2
_geom_bond_distance
_geom_bond_site_symmetry_2
Ni1 C37 1.8640(16) .
Ni1 P2 2.2175(4) .
Ni1 P1 2.2250(5) .
Ni1 Cl1 2.2263(4) .
Cl2 C38 1.7415(17) .
P1 C1 1.8321(16) .
P1 C7 1.8324(17) .
P1 C13 1.8326(17) .
P2 C25 1.8192(17) .
P2 C19 1.8240(17) .
P2 C31 1.8326(16) .
F1 C40 1.3497(19) .
N1 C40 1.308(2) .
N1 C39 1.359(2) .
N2 C40 1.317(2) .
N2 C37 1.350(2) .
C1 C6 1.395(2) .
C1 C2 1.398(2) .
C2 C3 1.390(2) .
C2 H2 0.9500 .
C3 C4 1.379(3) .
C3 H3 0.9500 .
C4 C5 1.389(3) .
C4 H4 0.9500 .
C5 C6 1.396(2) .
C5 H5 0.9500 .
C6 H6 0.9500 .
C7 C12 1.397(2) .
C7 C8 1.401(2) .
C8 C9 1.388(3) .
C8 H8 0.9500 .
C9 C10 1.389(3) .
C9 H9 0.9500 .
C10 C11 1.384(3) .
C10 H10 0.9500 .
C11 C12 1.389(2) .
C11 H11 0.9500 .
C12 H12 0.9500 .
C13 C18 1.393(2) .
C13 C14 1.397(3) .
C14 C15 1.389(3) .
C14 H14 0.9500 .
C15 C16 1.382(3) .
C15 H15 0.9500 .
C16 C17 1.382(3) .
C16 H16 0.9500 .
C17 C18 1.396(3) .
C17 H17 0.9500 .
C18 H18 0.9500 .
C19 C24 1.395(2) .
C19 C20 1.401(3) .
C20 C21 1.390(2) .
C20 H20 0.9500 .
C21 C22 1.385(3) .
C21 H21 0.9500 .
C22 C23 1.381(3) .
C22 H22 0.9500 .
C23 C24 1.395(3) .
C23 H23 0.9500 .
C24 H24 0.9500 .
C25 C26 1.392(2) .
C25 C30 1.400(2) .
C26 C27 1.392(2) .
C26 H26 0.9500 .
C27 C28 1.388(2) .
C27 H27 0.9500 .
C28 C29 1.387(3) .
C28 H28 0.9500 .
C29 C30 1.386(3) .
C29 H29 0.9500 .
C30 H30 0.9500 .
C31 C36 1.388(2) .
C31 C32 1.399(2) .
C32 C33 1.388(2) .
C32 H32 0.9500 .
C33 C34 1.382(3) .
C33 H33 0.9500 .
C34 C35 1.383(3) .
C34 H34 0.9500 .
C35 C36 1.396(3) .
C35 H35 0.9500 .
C36 H36 0.9500 .
C37 C38 1.401(2) .
C38 C39 1.392(2) .
C39 C41 1.484(2) .
C41 C42 1.393(2) .
C41 C46 1.403(2) .
C42 C43 1.395(2) .
C42 H42 0.9500 .
C43 C44 1.388(3) .
C43 H43 0.9500 .
C44 C45 1.391(3) .
C44 H44 0.9500 .
C45 C46 1.392(3) .
C45 H45 0.9500 .
C46 H46 0.9500 .
C47 C48 1.385(3) .
C47 C52 1.396(3) .
C47 H47 0.9500 .
C48 C49 1.379(3) .
C48 H48 0.9500 .
C49 C50 1.378(3) .
C49 H49 0.9500 .
C50 C51 1.381(3) .
C50 H50 0.9500 .
C51 C52 1.393(3) .
C51 H51 0.9500 .
C52 C53 1.500(3) .
C53 H53A 0.9800 .
C53 H53B 0.9800 .
C53 H53C 0.9800 .
C54 C55 1.372(4) .
C54 C56 1.389(4) 2_556
C54 H54 0.9500 .
C55 C56 1.398(3) .
C55 H55 0.9500 .
C56 C54 1.389(4) 2_556
C56 C57A 1.408(5) .
C56 H56A 0.9500 .
C57A H57A 0.9800 .
C57A H57B 0.9800 .
C57A H57C 0.9800 .
